data_5000193
loop_
_publ_author_name
'Dobson, Allison J.'
'Gerkin, Roger E.'

_publ_section_title
;
 8-Aminocaprylic Acid
;
_journal_issue 7
_journal_name_full 'Acta Crystallographica Section C'
_journal_page_first 969
_journal_page_last 972
_journal_paper_doi 10.1107/S0108270198001309
_journal_volume 54
_journal_year 1998
_chemical_formula_sum 'C8 H17 N O2'
_space_group_IT_number 14
_symmetry_cell_setting monoclinic
_symmetry_space_group_name_Hall '-P 2yn'
_symmetry_space_group_name_H-M 'P 1 21/n 1'
_cell_angle_alpha 90
_cell_angle_beta 90.65(2)
_cell_angle_gamma 90
_cell_formula_units_Z 4
_cell_length_a 4.615(1)
_cell_length_b 7.519(1)
_cell_length_c 24.970(1)
_cod_duplicate_entry 2007434
_cod_original_sg_symbol_H-M 'P 21/n'
_cod_original_formula_sum 'C8 H17 N1 O2'
_cod_database_code 5000193

loop_
_symmetry_equiv_pos_site_id
_symmetry_equiv_pos_as_xyz
1 x,y,z
2 1/2+x,1/2-y,1/2+z
3 -x,-y,-z
4 -1/2-x,-1/2+y,-1/2-z

loop_
_atom_site_label
_atom_site_type_symbol
_atom_site_fract_x
_atom_site_fract_y
_atom_site_fract_z
O1 O 0.1568(3) 0.5978(2) 0.29166(5)
O2 O -0.0233(3) 0.8621(2) 0.30785(5)
N1 N 0.1154(4) 0.7325(3) 0.72417(5)
C1 C 0.1332(4) 0.7341(3) 0.31978(6)
C2 C 0.3116(4) 0.7448(3) 0.37124(7)
C3 C 0.1265(4) 0.7498(3) 0.42129(6)
C4 C 0.3035(4) 0.7525(3) 0.47311(6)
C5 C 0.1227(4) 0.7523(3) 0.52345(6)
C6 C 0.3005(4) 0.7530(3) 0.57511(6)
C7 C 0.1184(4) 0.7487(3) 0.62517(6)
C8 C 0.3000(4) 0.7447(3) 0.67595(6)
H1 H 0.431(4) 0.850(3) 0.3701(7)
H2 H 0.442(4) 0.646(2) 0.3729(7)
H3 H 0.001(4) 0.856(2) 0.4196(6)
H4 H -0.003(4) 0.646(2) 0.4215(6)
H5 H 0.430(4) 0.856(2) 0.4725(6)
H6 H 0.432(4) 0.650(2) 0.4735(6)
H7 H -0.007(3) 0.648(2) 0.5230(6)
H8 H -0.008(3) 0.853(2) 0.5234(6)
H9 H 0.425(3) 0.854(2) 0.5753(6)
H10 H 0.428(3) 0.653(2) 0.5752(6)
H11 H -0.017(3) 0.648(2) 0.6242(6)
H12 H -0.013(3) 0.848(2) 0.6261(6)
H13 H 0.416(3) 0.856(2) 0.6793(6)
H14 H 0.432(3) 0.640(2) 0.6766(6)
H15 H -0.003(4) 0.831(3) 0.7278(8)
H16 H -0.016(4) 0.622(3) 0.7212(8)
H17 H 0.244(4) 0.719(2) 0.7571(7)

loop_
_atom_type_symbol
_atom_type_radius_bond
C 0.68
H 0.23
N 0.68
O 0.68
